data_7203687
loop_
_publ_author_name
'Tolulope M. Fasina'
'Jonathan C. Collings'
'Jacqueline M. Burke'
'Andrei S. Batsanov'
'Richard M. Ward'
'David Albesa-Jov\'e'
'Laurent Porr\`es'
'Andrew Beeby'
'Judith A. K. Howard'
'Andrew J. Scott'
'William Clegg'
'Stephen W. Watt'
'Christopher Viney'
'Todd B. Marder'

_publ_section_title
;
 Synthesis, optical properties, crystal structures and phase behaviour
 of symmetric, conjugated ethynylarene-based rigid rods with terminal
 carboxylate groups
;
_journal_issue 6
_journal_name_full 'Journal of Materials Chemistry'
_journal_page_first 690
_journal_paper_doi 10.1039/b413514h
_journal_volume 15
_journal_year 2005
_chemical_formula_moiety 'C34 H22 O4'
_chemical_formula_sum 'C34 H22 O4'
_chemical_formula_weight 494.52
_chemical_melting_point 550.0(10)
_chemical_name_common 9,10-bis(4'-carbomethoxyphenylethynyl)anthracene
_chemical_name_systematic
;
9,10-bis(4'-carbomethoxyphenylethynyl)anthracene
;
_space_group_IT_number 2
_symmetry_cell_setting triclinic
_symmetry_space_group_name_Hall '-P 1'
_symmetry_space_group_name_H-M 'P -1'
_atom_sites_solution_hydrogens difmap
_atom_sites_solution_primary direct
_atom_sites_solution_secondary difmap
_audit_creation_method SHELXL-97
_cell_angle_alpha 77.343(1)
_cell_angle_beta 83.037(1)
_cell_angle_gamma 72.026(1)
_cell_formula_units_Z 2
_cell_length_a 7.225(1)
_cell_length_b 11.660(1)
_cell_length_c 15.381(1)
_cell_measurement_reflns_used 5483
_cell_measurement_temperature 110(2)
_cell_measurement_theta_max 27.5
_cell_measurement_theta_min 2.72
_cell_volume 1200.6(2)
_computing_cell_refinement 'SMART version 5.054 (Bruker, 1998)'
_computing_data_collection 'SMART version 5.054 (Bruker, 1998)'
_computing_data_reduction 'SAINT version 6.01 (Bruker, 1999)'
_computing_molecular_graphics 'SHELXTL version 6.12 (Bruker, 2001)'
_computing_publication_material 'SHELXTL version 6.12 (Bruker, 2001)'
_computing_structure_refinement 'SHELXL-97 (Sheldrick, 1997)'
_computing_structure_solution 'SHELXS-97 (Sheldrick, 1990)'
_diffrn_ambient_temperature 110(2)
_diffrn_detector_area_resol_mean 8
_diffrn_measured_fraction_theta_full 0.994
_diffrn_measured_fraction_theta_max 0.994
_diffrn_measurement_device_type 'Bruker SMART CCD 1K area detector'
_diffrn_measurement_method \w-scans
_diffrn_radiation_monochromator graphite
_diffrn_radiation_source 'fine-focus sealed tube'
_diffrn_radiation_type MoK\a
_diffrn_radiation_wavelength 0.71073
_diffrn_reflns_av_R_equivalents 0.0208
_diffrn_reflns_av_sigmaI/netI 0.0284
_diffrn_reflns_limit_h_max 9
_diffrn_reflns_limit_h_min -9
_diffrn_reflns_limit_k_max 14
_diffrn_reflns_limit_k_min -15
_diffrn_reflns_limit_l_max 19
_diffrn_reflns_limit_l_min -19
_diffrn_reflns_number 12771
_diffrn_reflns_theta_full 27.49
_diffrn_reflns_theta_max 27.49
_diffrn_reflns_theta_min 1.87
_exptl_absorpt_coefficient_mu 0.089
_exptl_absorpt_correction_type none
_exptl_crystal_colour 'dark orange'
_exptl_crystal_density_diffrn 1.368
_exptl_crystal_density_meas ?
_exptl_crystal_density_method .
_exptl_crystal_description needle
_exptl_crystal_F_000 516
_exptl_crystal_size_max 0.6
_exptl_crystal_size_mid 0.35
_exptl_crystal_size_min 0.1
_refine_diff_density_max 0.317
_refine_diff_density_min -0.244
_refine_diff_density_rms 0.043
_refine_ls_extinction_method none
_refine_ls_goodness_of_fit_ref 1.019
_refine_ls_hydrogen_treatment constr
_refine_ls_matrix_type full
_refine_ls_number_parameters 349
_refine_ls_number_reflns 5483
_refine_ls_number_restraints 0
_refine_ls_restrained_S_all 1.019
_refine_ls_R_factor_all 0.0592
_refine_ls_R_factor_gt 0.0400
_refine_ls_shift/su_max 0.000
_refine_ls_shift/su_mean 0.000
_refine_ls_structure_factor_coef Fsqd
_refine_ls_weighting_details 'calc w=1/[\s^2^(Fo^2^)+(0.0653P)^2^+0.1268P] where P=(Fo^2^+2Fc^2^)/3'
_refine_ls_weighting_scheme calc
_refine_ls_wR_factor_gt 0.1075
_refine_ls_wR_factor_ref 0.1200
_reflns_number_gt 4026
_reflns_number_total 5483
_reflns_threshold_expression I>2\s(I)
_cod_data_source_file b413514h.txt
_cod_data_source_block (5)
_cod_depositor_comments
;
The following automatic conversions were performed:
'_symmetry_cell_setting' value 'Triclinic' changed to 'triclinic'
according to '/home/adriana/struct/CIF-dictionaries/cif_core.dic'
dictionary named 'cif_core.dic' version 2.4.1 from 2010-06-29.

Automatic conversion script
Id: cif_fix_enum 1555 2011-01-17 13:19:09Z saulius 

The following automatic conversions were performed:

'_chemical_melting_point' value '549--551' was changed to '550.0(10)'
- the average value was taken and precision was estimated.

Automatic conversion script
Id: cif_fix_values 1569 2011-02-09 13:29:24Z adriana 
;
_cod_original_cell_volume 1200.5(1)
_cod_original_sg_symbol_H-M P-1
_cod_database_code 7203687

loop_
_symmetry_equiv_pos_as_xyz
'x, y, z'
'-x, -y, -z'

loop_
_atom_site_label
_atom_site_type_symbol
_atom_site_fract_x
_atom_site_fract_y
_atom_site_fract_z
_atom_site_U_iso_or_equiv
_atom_site_adp_type
_atom_site_occupancy
_atom_site_symmetry_multiplicity
_atom_site_calc_flag
_atom_site_refinement_flags
_atom_site_disorder_assembly
_atom_site_disorder_group
O1 O 0.90595(14) 0.39055(8) 0.34656(5) 0.0240(2) Uani 1 1 d . . .
O2 O 0.78815(14) 0.59644(8) 0.30859(6) 0.0276(2) Uani 1 1 d . . .
C1 C 0.9667(2) 0.38528(13) 0.25401(8) 0.0264(3) Uani 1 1 d . . .
H1A H 0.8523(10) 0.4109(8) 0.2190(3) 0.029(2) Uiso 1 1 d R . .
H1B H 1.0412(13) 0.3016(7) 0.24913(12) 0.029(2) Uiso 1 1 d R . .
H1C H 1.0473(13) 0.4398(8) 0.2316(3) 0.029(2) Uiso 1 1 d R . .
C2 C 0.81950(18) 0.50326(11) 0.36458(8) 0.0198(3) Uani 1 1 d . . .
C3 C 0.76894(18) 0.49836(11) 0.46194(7) 0.0182(3) Uani 1 1 d . . .
C4 C 0.83363(18) 0.38969(11) 0.52424(8) 0.0199(3) Uani 1 1 d . . .
H4 H 0.9111 0.3170 0.5045 0.024 Uiso 1 1 calc R . .
C5 C 0.78582(18) 0.38715(11) 0.61437(8) 0.0209(3) Uani 1 1 d . . .
H5 H 0.8296 0.3127 0.6562 0.025 Uiso 1 1 calc R . .
C6 C 0.67292(18) 0.49415(11) 0.64407(8) 0.0194(3) Uani 1 1 d . . .
C7 C 0.60944(19) 0.60328(11) 0.58137(8) 0.0207(3) Uani 1 1 d . . .
H7 H 0.5339 0.6764 0.6010 0.025 Uiso 1 1 calc R . .
C8 C 0.65587(18) 0.60533(11) 0.49124(8) 0.0202(3) Uani 1 1 d . . .
H8 H 0.6109 0.6794 0.4492 0.024 Uiso 1 1 calc R . .
C9 C 0.62275(19) 0.49324(12) 0.73757(8) 0.0215(3) Uani 1 1 d . . .
C10 C 0.58334(18) 0.49459(12) 0.81508(8) 0.0218(3) Uani 1 1 d . . .
C11 C 0.54028(18) 0.49755(12) 0.90792(8) 0.0202(3) Uani 1 1 d . . .
C12 C 0.48048(18) 0.60914(12) 1.03174(8) 0.0203(3) Uani 1 1 d . . .
C13 C 0.4601(2) 0.72032(12) 1.06130(9) 0.0243(3) Uani 1 1 d . . .
H13 H 0.4318 0.7232 1.1229 0.029 Uiso 1 1 calc R . .
C14 C 0.4805(2) 0.82255(13) 1.00285(9) 0.0277(3) Uani 1 1 d . . .
H14 H 0.4664 0.8957 1.0239 0.033 Uiso 1 1 calc R . .
C15 C 0.5228(2) 0.82000(12) 0.91059(9) 0.0266(3) Uani 1 1 d . . .
H15 H 0.5379 0.8914 0.8703 0.032 Uiso 1 1 calc R . .
C16 C 0.54176(19) 0.71619(12) 0.87947(8) 0.0232(3) Uani 1 1 d . . .
H16 H 0.5690 0.7161 0.8175 0.028 Uiso 1 1 calc R . .
C17 C 0.52130(18) 0.60701(12) 0.93873(8) 0.0204(3) Uani 1 1 d . . .
O3 O 0.37334(14) 0.88428(8) 0.34817(5) 0.0235(2) Uani 1 1 d . . .
O4 O 0.31806(15) 1.08900(9) 0.30836(6) 0.0293(2) Uani 1 1 d . . .
C21 C 0.4358(2) 0.87286(13) 0.25661(8) 0.0266(3) Uani 1 1 d . . .
H21A H 0.3270(10) 0.9136(8) 0.2190(4) 0.031(2) Uiso 1 1 d R . .
H21B H 0.4827(13) 0.7868(7) 0.25272(14) 0.031(2) Uiso 1 1 d R . .
H21C H 0.5396(13) 0.9106(8) 0.2368(3) 0.031(2) Uiso 1 1 d R . .
C22 C 0.32049(18) 0.99872(12) 0.36488(8) 0.0202(3) Uani 1 1 d . . .
C23 C 0.26799(17) 0.99928(11) 0.46172(7) 0.0184(3) Uani 1 1 d . . .
C24 C 0.24907(18) 0.89406(12) 0.52140(8) 0.0202(3) Uani 1 1 d . . .
H24 H 0.2692 0.8200 0.5005 0.024 Uiso 1 1 calc R . .
C25 C 0.20113(19) 0.89702(12) 0.61084(8) 0.0222(3) Uani 1 1 d . . .
H25 H 0.1862 0.8254 0.6509 0.027 Uiso 1 1 calc R . .
C26 C 0.17437(18) 1.00502(11) 0.64282(8) 0.0190(3) Uani 1 1 d . . .
C27 C 0.19580(18) 1.11043(12) 0.58252(8) 0.0206(3) Uani 1 1 d . . .
H27 H 0.1795 1.1840 0.6034 0.025 Uiso 1 1 calc R . .
C28 C 0.24049(18) 1.10717(11) 0.49304(8) 0.0201(3) Uani 1 1 d . . .
H28 H 0.2526 1.1791 0.4525 0.024 Uiso 1 1 calc R . .
C29 C 0.12461(18) 1.00760(12) 0.73587(8) 0.0214(3) Uani 1 1 d . . .
C30 C 0.08470(18) 1.00702(12) 0.81371(8) 0.0219(3) Uani 1 1 d . . .
C31 C 0.04020(18) 1.00403(12) 0.90711(8) 0.0205(3) Uani 1 1 d . . .
C32 C -0.03204(18) 0.89243(12) 1.05669(8) 0.0204(3) Uani 1 1 d . . .
C33 C -0.06156(19) 0.78291(12) 1.11135(8) 0.0242(3) Uani 1 1 d . . .
H33 H -0.0900 0.7790 1.1737 0.029 Uiso 1 1 calc R . .
C34 C -0.0495(2) 0.68395(13) 1.07521(9) 0.0277(3) Uani 1 1 d . . .
H34 H -0.0701 0.6119 1.1126 0.033 Uiso 1 1 calc R . .
C35 C -0.0068(2) 0.68730(13) 0.98256(9) 0.0283(3) Uani 1 1 d . . .
H35 H 0.0026 0.6174 0.9582 0.034 Uiso 1 1 calc R . .
C36 C 0.0210(2) 0.79064(13) 0.92814(8) 0.0250(3) Uani 1 1 d . . .
H36 H 0.0490 0.7920 0.8660 0.030 Uiso 1 1 calc R . .
C37 C 0.00899(18) 0.89670(12) 0.96272(8) 0.0211(3) Uani 1 1 d . . .

loop_
_atom_site_aniso_label
_atom_site_aniso_U_11
_atom_site_aniso_U_22
_atom_site_aniso_U_33
_atom_site_aniso_U_23
_atom_site_aniso_U_13
_atom_site_aniso_U_12
O1 0.0326(5) 0.0225(5) 0.0166(4) -0.0060(3) 0.0036(4) -0.0079(4)
O2 0.0340(6) 0.0248(5) 0.0190(4) 0.0005(4) 0.0000(4) -0.0052(4)
C1 0.0323(8) 0.0299(7) 0.0173(6) -0.0079(5) 0.0040(5) -0.0095(6)
C2 0.0197(6) 0.0217(6) 0.0188(6) -0.0030(5) -0.0011(5) -0.0077(5)
C3 0.0195(6) 0.0202(6) 0.0164(6) -0.0031(5) -0.0015(4) -0.0081(5)
C4 0.0204(6) 0.0173(6) 0.0210(6) -0.0047(5) -0.0013(5) -0.0033(5)
C5 0.0234(7) 0.0191(6) 0.0182(6) 0.0000(5) -0.0031(5) -0.0050(5)
C6 0.0205(6) 0.0228(6) 0.0169(6) -0.0047(5) -0.0013(5) -0.0083(5)
C7 0.0227(6) 0.0188(6) 0.0206(6) -0.0054(5) -0.0008(5) -0.0048(5)
C8 0.0222(6) 0.0196(6) 0.0185(6) -0.0015(5) -0.0019(5) -0.0070(5)
C9 0.0214(6) 0.0231(6) 0.0197(6) -0.0035(5) -0.0020(5) -0.0062(5)
C10 0.0197(6) 0.0224(6) 0.0225(6) -0.0035(5) -0.0026(5) -0.0051(5)
C11 0.0166(6) 0.0254(7) 0.0172(6) -0.0034(5) -0.0014(4) -0.0045(5)
C12 0.0166(6) 0.0249(7) 0.0179(6) -0.0042(5) -0.0016(4) -0.0037(5)
C13 0.0242(7) 0.0275(7) 0.0216(6) -0.0069(5) -0.0019(5) -0.0063(5)
C14 0.0273(7) 0.0249(7) 0.0311(7) -0.0081(6) -0.0015(5) -0.0063(6)
C15 0.0239(7) 0.0231(7) 0.0292(7) 0.0012(5) -0.0009(5) -0.0062(5)
C16 0.0205(6) 0.0269(7) 0.0191(6) -0.0011(5) -0.0001(5) -0.0054(5)
C17 0.0163(6) 0.0248(7) 0.0193(6) -0.0031(5) -0.0019(4) -0.0053(5)
O3 0.0316(5) 0.0216(5) 0.0164(4) -0.0063(3) 0.0013(4) -0.0057(4)
O4 0.0400(6) 0.0243(5) 0.0180(5) -0.0007(4) 0.0026(4) -0.0052(4)
C21 0.0318(8) 0.0294(7) 0.0169(6) -0.0088(5) 0.0019(5) -0.0048(6)
C22 0.0194(6) 0.0219(6) 0.0179(6) -0.0040(5) -0.0010(4) -0.0041(5)
C23 0.0153(6) 0.0213(6) 0.0167(6) -0.0033(5) -0.0007(4) -0.0028(5)
C24 0.0218(6) 0.0187(6) 0.0200(6) -0.0054(5) -0.0002(5) -0.0048(5)
C25 0.0244(7) 0.0213(6) 0.0192(6) -0.0007(5) 0.0004(5) -0.0071(5)
C26 0.0172(6) 0.0223(6) 0.0158(6) -0.0036(5) -0.0017(4) -0.0033(5)
C27 0.0219(6) 0.0192(6) 0.0205(6) -0.0057(5) -0.0016(5) -0.0043(5)
C28 0.0212(6) 0.0177(6) 0.0195(6) -0.0013(5) -0.0011(5) -0.0047(5)
C29 0.0208(6) 0.0226(6) 0.0195(6) -0.0037(5) -0.0017(5) -0.0046(5)
C30 0.0198(6) 0.0235(7) 0.0212(6) -0.0040(5) -0.0018(5) -0.0044(5)
C31 0.0173(6) 0.0265(7) 0.0158(6) -0.0033(5) -0.0011(4) -0.0040(5)
C32 0.0169(6) 0.0253(7) 0.0174(6) -0.0034(5) -0.0009(4) -0.0041(5)
C33 0.0224(7) 0.0285(7) 0.0189(6) -0.0015(5) -0.0006(5) -0.0055(5)
C34 0.0262(7) 0.0260(7) 0.0282(7) 0.0002(5) -0.0022(5) -0.0072(6)
C35 0.0295(8) 0.0253(7) 0.0312(7) -0.0089(6) -0.0026(6) -0.0070(6)
C36 0.0250(7) 0.0294(7) 0.0203(6) -0.0069(5) -0.0015(5) -0.0061(6)
C37 0.0174(6) 0.0263(7) 0.0188(6) -0.0042(5) -0.0016(5) -0.0051(5)

loop_
_atom_type_symbol
_atom_type_description
_atom_type_scat_dispersion_real
_atom_type_scat_dispersion_imag
_atom_type_scat_source
C C 0.0033 0.0016 'International Tables Vol C Tables 4.2.6.8 and 6.1.1.4'
H H 0.0000 0.0000 'International Tables Vol C Tables 4.2.6.8 and 6.1.1.4'
O O 0.0106 0.0060 'International Tables Vol C Tables 4.2.6.8 and 6.1.1.4'

loop_
_geom_angle_atom_site_label_1
_geom_angle_atom_site_label_2
_geom_angle_atom_site_label_3
_geom_angle
_geom_angle_site_symmetry_1
_geom_angle_site_symmetry_3
_geom_angle_publ_flag
C2 O1 C1 115.96(10) . . ?
O2 C2 O1 123.90(11) . . ?
O2 C2 C3 124.63(12) . . ?
O1 C2 C3 111.47(10) . . ?
C4 C3 C8 119.55(11) . . ?
C4 C3 C2 121.41(11) . . ?
C8 C3 C2 119.03(11) . . ?
C5 C4 C3 120.54(11) . . ?
C4 C5 C6 120.12(11) . . ?
C5 C6 C7 119.17(11) . . ?
C5 C6 C9 120.82(11) . . ?
C7 C6 C9 120.00(11) . . ?
C8 C7 C6 120.61(12) . . ?
C7 C8 C3 120.01(11) . . ?
C10 C9 C6 178.42(14) . . ?
C9 C10 C11 178.48(14) . . ?
C12 C11 C17 120.74(11) 2_667 . ?
C12 C11 C10 119.70(12) 2_667 . ?
C17 C11 C10 119.56(11) . . ?
C11 C12 C13 121.56(11) 2_667 . ?
C11 C12 C17 119.89(12) 2_667 . ?
C13 C12 C17 118.55(12) . . ?
C14 C13 C12 121.21(12) . . ?
C13 C14 C15 120.19(13) . . ?
C16 C15 C14 120.51(12) . . ?
C15 C16 C17 120.97(12) . . ?
C11 C17 C12 119.37(11) . . ?
C11 C17 C16 122.06(11) . . ?
C12 C17 C16 118.57(12) . . ?
C22 O3 C21 115.94(10) . . ?
O4 C22 O3 123.79(11) . . ?
O4 C22 C23 124.71(12) . . ?
O3 C22 C23 111.49(10) . . ?
C28 C23 C24 119.54(11) . . ?
C28 C23 C22 118.94(11) . . ?
C24 C23 C22 121.51(11) . . ?
C25 C24 C23 120.30(12) . . ?
C24 C25 C26 120.43(11) . . ?
C25 C26 C27 119.02(11) . . ?
C25 C26 C29 120.20(11) . . ?
C27 C26 C29 120.78(11) . . ?
C28 C27 C26 120.14(12) . . ?
C27 C28 C23 120.57(11) . . ?
C30 C29 C26 178.58(14) . . ?
C29 C30 C31 178.81(14) . . ?
C37 C31 C32 120.83(11) . 2_577 ?
C37 C31 C30 119.56(12) . . ?
C32 C31 C30 119.60(11) 2_577 . ?
C31 C32 C33 121.93(11) 2_577 . ?
C31 C32 C37 119.41(11) 2_577 . ?
C33 C32 C37 118.65(12) . . ?
C34 C33 C32 120.80(12) . . ?
C33 C34 C35 120.72(13) . . ?
C36 C35 C34 120.15(13) . . ?
C35 C36 C37 121.21(12) . . ?
C31 C37 C36 121.77(11) . . ?
C31 C37 C32 119.75(12) . . ?
C36 C37 C32 118.46(12) . . ?

loop_
_geom_bond_atom_site_label_1
_geom_bond_atom_site_label_2
_geom_bond_distance
_geom_bond_site_symmetry_2
_geom_bond_publ_flag
O1 C2 1.3436(15) . ?
O1 C1 1.4467(14) . ?
O2 C2 1.2077(15) . ?
C2 C3 1.4907(16) . ?
C3 C4 1.3976(17) . ?
C3 C8 1.3981(17) . ?
C4 C5 1.3835(17) . ?
C5 C6 1.4008(18) . ?
C6 C7 1.4032(17) . ?
C6 C9 1.4385(16) . ?
C7 C8 1.3830(17) . ?
C9 C10 1.1940(18) . ?
C10 C11 1.4298(17) . ?
C11 C12 1.4165(17) 2_667 ?
C11 C17 1.4189(18) . ?
C12 C11 1.4166(17) 2_667 ?
C12 C13 1.4260(18) . ?
C12 C17 1.4293(17) . ?
C13 C14 1.3629(19) . ?
C14 C15 1.4197(19) . ?
C15 C16 1.3598(19) . ?
C16 C17 1.4311(17) . ?
O3 C22 1.3434(15) . ?
O3 C21 1.4477(14) . ?
O4 C22 1.2064(15) . ?
C22 C23 1.4927(16) . ?
C23 C28 1.3936(17) . ?
C23 C24 1.3950(17) . ?
C24 C25 1.3826(17) . ?
C25 C26 1.4013(18) . ?
C26 C27 1.4063(17) . ?
C26 C29 1.4373(16) . ?
C27 C28 1.3813(17) . ?
C29 C30 1.1960(18) . ?
C30 C31 1.4288(17) . ?
C31 C37 1.4166(18) . ?
C31 C32 1.4191(18) 2_577 ?
C32 C31 1.4191(18) 2_577 ?
C32 C33 1.4273(18) . ?
C32 C37 1.4328(17) . ?
C33 C34 1.3621(19) . ?
C34 C35 1.4156(19) . ?
C35 C36 1.3637(19) . ?
C36 C37 1.4249(19) . ?

loop_
_geom_torsion_atom_site_label_1
_geom_torsion_atom_site_label_2
_geom_torsion_atom_site_label_3
_geom_torsion_atom_site_label_4
_geom_torsion
_geom_torsion_site_symmetry_1
_geom_torsion_site_symmetry_2
_geom_torsion_site_symmetry_3
_geom_torsion_site_symmetry_4
_geom_torsion_publ_flag
O1 C2 C3 C4 8.75(16) . . . . ?
O3 C22 C23 C24 -9.31(17) . . . . ?
